data_7132325
loop_
_publ_author_name
'Nahon, Emily E.'
'Nelmes, Gareth Roland'
'Brothers, Penelope Jane'
'Hicks, Jamie'

_publ_section_title
;
 Intramolecular C--N bond activation by a transient boryl anion
;
_journal_name_full 'Chemical Communications'
_journal_paper_doi 10.1039/D3CC05182J
_journal_year 2023
_chemical_formula_moiety 'C20 H24 Br2 O'
_chemical_formula_sum 'C20 H24 Br2 O'
_chemical_formula_weight 440.21
_space_group_crystal_system monoclinic
_space_group_IT_number 9
_space_group_name_Hall 'C -2yc'
_space_group_name_H-M_alt 'C 1 c 1'
_atom_sites_solution_hydrogens geom
_audit_creation_date 2023-10-17
_audit_creation_method
;
Olex2 1.5
(compiled 2023.08.24 svn.re1ec1418 for OlexSys, GUI svn.r6817)
;
_audit_update_record
;
2023-10-17 deposited with the CCDC.	2023-11-09 downloaded from the CCDC.
;
_cell_angle_alpha 90
_cell_angle_beta 91.5310(10)
_cell_angle_gamma 90
_cell_formula_units_Z 4
_cell_length_a 8.75690(10)
_cell_length_b 16.9749(2)
_cell_length_c 12.7839(2)
_cell_measurement_reflns_used 5305
_cell_measurement_temperature 150.01(10)
_cell_measurement_theta_max 73.4870
_cell_measurement_theta_min 5.2130
_cell_volume 1899.62(4)
_computing_cell_refinement 'CrysAlisPro 1.171.40.82a (Rigaku OD, 2020)'
_computing_data_collection 'CrysAlisPro 1.171.40.82a (Rigaku OD, 2020)'
_computing_data_reduction 'CrysAlisPro 1.171.40.82a (Rigaku OD, 2020)'
_computing_molecular_graphics 'Olex2 1.5 (Dolomanov et al., 2009)'
_computing_publication_material 'Olex2 1.5 (Dolomanov et al., 2009)'
_computing_structure_refinement 'SHELXL 2019/3 (Sheldrick, 2015)'
_computing_structure_solution 'SHELXT 2018/2 (Sheldrick, 2018)'
_diffrn_ambient_temperature 150.00
_diffrn_detector_area_resol_mean 8.1297
_diffrn_detector_type EosS2
_diffrn_measured_fraction_theta_full 0.999
_diffrn_measured_fraction_theta_max 0.992
_diffrn_measurement_details
;
List of Runs (angles in degrees, time in seconds):

  # Type    Start    End  Width  t~exp~   \w     \q     \k     \f   Frames
#--------------------------------------------------------------------------
  1  \w     23.00 104.00   1.00    1.00    --   36.95  57.00-120.00   81
  2  \w     -9.00  47.00   1.00    1.00    --   36.95 -57.00   0.00   56
  3  \w     10.00  76.00   1.00    1.00    --   36.95 -99.00 -60.00   66
  4  \w     28.00  90.00   1.00    1.00    --   36.95-125.00-180.00   62
  5  \w     47.00  92.00   1.00    2.00    --  111.00 -64.00  30.00   45
  6  \w     91.00 137.00   1.00    2.00    --  111.00  64.00-180.00   46
  7  \w    107.00 161.00   1.00    2.00    --  111.00  77.00  90.00   54
  8  \w    152.00 178.00   1.00    2.00    --  111.00  64.00-180.00   26
  9  \w     81.00 134.00   1.00    2.00    --  111.00 -77.00  60.00   53
 10  \w     44.00 128.00   1.00    2.00    --  111.00 -25.00   0.00   84
 11  \w     99.00 124.00   1.00    2.00    --  111.00 -64.00  30.00   25
 12  \w     91.00 171.00   1.00    2.00    --  111.00  64.00 150.00   80
 13  \w     91.00 153.00   1.00    2.00    --  111.00  64.00-120.00   62
 14  \w    -83.00 -53.00   1.00    1.00    --  -36.95 125.00 -90.00   30
 15  \w    -42.00 -13.00   1.00    1.00    --  -36.95 125.00 -90.00   29
 16  \w    -53.00  30.00   1.00    1.00    --  -36.95  57.00 120.00   83
 17  \w     74.00 105.00   1.00    1.00    --   36.95  38.00   0.00   31
 18  \w     19.00  70.00   1.00    1.00    --   36.95  38.00   0.00   51
 19  \w    -30.00  42.00   1.00    1.00    --   36.95 -57.00-150.00   72
 20  \w     81.00 125.00   1.00    2.00    --  111.00  12.00 -90.00   44
 21  \w     59.00 122.00   1.00    2.00    --  111.00 -38.00  60.00   63
 22  \w     81.00 109.00   1.00    2.00    --  111.00-111.00 -90.00   28
 23  \w     42.00  68.00   1.00    2.00    --  111.00-111.00 -90.00   26
 24  \w    102.00 128.00   1.00    2.00    --  111.00 -38.00 -90.00   26
 25  \w     47.00  82.00   1.00    2.00    --  111.00 -38.00 -90.00   35
 26  \w     61.00 108.00   1.00    2.00    --  111.00-111.00-150.00   47
 27  \w     48.00 109.00   1.00    2.00    --  111.00-111.00  30.00   61
 28  \w     78.00 166.00   1.00    2.00    --  111.00  12.00 -30.00   88
 29  \w     47.00 109.00   1.00    2.00    --  111.00   0.00-180.00   62
;
_diffrn_measurement_device 'four-circle diffractometer'
_diffrn_measurement_device_type 'SuperNova, Dual, Cu at home/near, EosS2'
_diffrn_measurement_method '\w scans'
_diffrn_radiation_type CuK\a
_diffrn_radiation_wavelength 1.54184
_diffrn_reflns_av_R_equivalents 0.0183
_diffrn_reflns_av_unetI/netI 0.0227
_diffrn_reflns_Laue_measured_fraction_full 0.999
_diffrn_reflns_Laue_measured_fraction_max 0.992
_diffrn_reflns_limit_h_max 10
_diffrn_reflns_limit_h_min -10
_diffrn_reflns_limit_k_max 20
_diffrn_reflns_limit_k_min -20
_diffrn_reflns_limit_l_max 12
_diffrn_reflns_limit_l_min -15
_diffrn_reflns_number 6801
_diffrn_reflns_point_group_measured_fraction_full 0.748
_diffrn_reflns_point_group_measured_fraction_max 0.737
_diffrn_reflns_theta_full 67.684
_diffrn_reflns_theta_max 73.842
_diffrn_reflns_theta_min 5.211
_exptl_absorpt_coefficient_mu 5.415
_exptl_absorpt_correction_T_max 1.00000
_exptl_absorpt_correction_T_min 0.91818
_exptl_absorpt_correction_type multi-scan
_exptl_absorpt_process_details
;
CrysAlisPro 1.171.40.82a (Rigaku Oxford Diffraction, 2020)
Empirical absorption correction using spherical harmonics,
implemented in SCALE3 ABSPACK scaling algorithm.
;
_exptl_crystal_colour colourless
_exptl_crystal_colour_primary colourless
_exptl_crystal_density_diffrn 1.539
_exptl_crystal_description block
_exptl_crystal_F_000 888
_exptl_crystal_size_max 0.06
_exptl_crystal_size_mid 0.05
_exptl_crystal_size_min 0.04
_refine_diff_density_max 0.436
_refine_diff_density_min -0.370
_refine_diff_density_rms 0.054
_refine_ls_abs_structure_details
;
 Flack x determined using 888 quotients [(I+)-(I-)]/[(I+)+(I-)]
 (Parsons, Flack and Wagner, Acta Cryst. B69 (2013) 249-259).
;
_refine_ls_abs_structure_Flack -0.025(15)
_refine_ls_extinction_method none
_refine_ls_goodness_of_fit_ref 1.077
_refine_ls_hydrogen_treatment constr
_refine_ls_matrix_type full
_refine_ls_number_parameters 214
_refine_ls_number_reflns 2821
_refine_ls_number_restraints 2
_refine_ls_restrained_S_all 1.077
_refine_ls_R_factor_all 0.0214
_refine_ls_R_factor_gt 0.0212
_refine_ls_shift/su_max 0.001
_refine_ls_shift/su_mean 0.000
_refine_ls_structure_factor_coef Fsqd
_refine_ls_weighting_details 'w=1/[\s^2^(Fo^2^)+(0.0322P)^2^+0.7009P] where P=(Fo^2^+2Fc^2^)/3'
_refine_ls_weighting_scheme calc
_refine_ls_wR_factor_gt 0.0555
_refine_ls_wR_factor_ref 0.0557
_reflns_Friedel_coverage 0.482
_reflns_Friedel_fraction_full 0.494
_reflns_Friedel_fraction_max 0.480
_reflns_number_gt 2791
_reflns_number_total 2821
_reflns_threshold_expression 'I > 2\s(I)'
_cod_data_source_file d3cc05182j2.cif
_cod_data_source_block bromoether
_cod_database_code 7132325
_shelx_shelxl_version_number 2019/3
_shelx_space_group_comment
;
The symmetry employed for this shelxl refinement is uniquely defined
by the following loop, which should always be used as a source of
symmetry information in preference to the above space-group names.
They are only intended as comments.
;
_shelx_estimated_absorpt_t_max 0.813
_shelx_estimated_absorpt_t_min 0.737
_olex2_refinement_description
;
1. Fixed Uiso
 At 1.2 times of:
  All C(H) groups
 At 1.5 times of:
  All C(H,H,H) groups
2.a Aromatic/amide H refined with riding coordinates:
 C5(H5), C2(H2), C12(H12), C4(H4), C15(H15), C14(H14)
2.b Idealised Me refined as rotating group:
 C18(H18A,H18B,H18C), C19(H19A,H19B,H19C), C20(H20A,H20B,H20C), C10(H10A,H10B,
 H10C), C8(H8A,H8B,H8C), C9(H9A,H9B,H9C)
;
_olex2_submission_special_instructions 'No special instructions were received'
_oxdiff_exptl_absorpt_empirical_details
;
Empirical correction (ABSPACK) includes:
- Absorption correction using spherical harmonics
- Frame scaling
;

loop_
_space_group_symop_operation_xyz
'x, y, z'
'x, -y, z+1/2'
'x+1/2, y+1/2, z'
'x+1/2, -y+1/2, z+1/2'

loop_
_atom_site_label
_atom_site_type_symbol
_atom_site_fract_x
_atom_site_fract_y
_atom_site_fract_z
_atom_site_U_iso_or_equiv
_atom_site_adp_type
_atom_site_occupancy
_atom_site_site_symmetry_order
_atom_site_calc_flag
_atom_site_refinement_flags_posn
_atom_site_refinement_flags_adp
_atom_site_refinement_flags_occupancy
_atom_site_disorder_assembly
_atom_site_disorder_group
Br2 Br 0.23674(4) 0.36029(2) 0.26024(3) 0.03193(11) Uani 1 1 d . . . . .
Br1 Br 0.77994(3) 0.35037(2) 0.25524(3) 0.03315(11) Uani 1 1 d . . . . .
O1 O 0.5124(3) 0.31682(17) 0.3834(2) 0.0359(6) Uani 1 1 d . . . . .
C5 C 0.6306(5) 0.3341(2) 0.5577(3) 0.0287(8) Uani 1 1 d . . . . .
H5 H 0.540296 0.318668 0.591838 0.034 Uiso 1 1 calc R U . . .
C3 C 0.8919(4) 0.38135(18) 0.5704(3) 0.0213(6) Uani 1 1 d . . . . .
C13 C 0.1562(4) 0.15708(19) 0.4313(3) 0.0221(6) Uani 1 1 d . . . . .
C7 C 1.0349(4) 0.4056(2) 0.6348(3) 0.0262(7) Uani 1 1 d . . . . .
C2 C 0.8954(4) 0.37864(18) 0.4615(3) 0.0217(6) Uani 1 1 d . . . . .
H2 H 0.985665 0.393808 0.427192 0.026 Uiso 1 1 calc R U . . .
C1 C 0.7693(4) 0.35419(17) 0.4028(3) 0.0226(7) Uani 1 1 d . . . . .
C11 C 0.2603(4) 0.27414(18) 0.3540(3) 0.0225(6) Uani 1 1 d . . . . .
C16 C 0.4001(4) 0.2638(2) 0.4072(3) 0.0240(6) Uani 1 1 d . . . . .
C6 C 0.6346(4) 0.33233(19) 0.4496(3) 0.0252(7) Uani 1 1 d . . . . .
C17 C 0.0226(4) 0.09929(18) 0.4399(3) 0.0246(7) Uani 1 1 d . . . . .
C12 C 0.1410(4) 0.22238(18) 0.3661(3) 0.0223(6) Uani 1 1 d . . . . .
H12 H 0.046914 0.231398 0.329362 0.027 Uiso 1 1 calc R U . . .
C4 C 0.7577(5) 0.3583(2) 0.6168(3) 0.0276(8) Uani 1 1 d . . . . .
H4 H 0.752454 0.359044 0.690902 0.033 Uiso 1 1 calc R U . . .
C15 C 0.4172(4) 0.1993(2) 0.4723(3) 0.0268(7) Uani 1 1 d . . . . .
H15 H 0.511310 0.190800 0.509267 0.032 Uiso 1 1 calc R U . . .
C14 C 0.2960(4) 0.14654(18) 0.4841(3) 0.0232(7) Uani 1 1 d . . . . .
H14 H 0.309442 0.102443 0.529152 0.028 Uiso 1 1 calc R U . . .
C18 C 0.0493(5) 0.0395(2) 0.5279(4) 0.0399(10) Uani 1 1 d . . . . .
H18A H 0.140169 0.008010 0.513531 0.060 Uiso 1 1 calc R U . . .
H18B H -0.039725 0.004819 0.532128 0.060 Uiso 1 1 calc R U . . .
H18C H 0.064682 0.067401 0.594489 0.060 Uiso 1 1 calc R U . . .
C19 C -0.1252(6) 0.1437(2) 0.4599(5) 0.0386(12) Uani 1 1 d . . . . .
H19A H -0.115040 0.172453 0.526191 0.058 Uiso 1 1 calc R U . . .
H19B H -0.209849 0.106137 0.463609 0.058 Uiso 1 1 calc R U . . .
H19C H -0.145581 0.181009 0.402732 0.058 Uiso 1 1 calc R U . . .
C20 C 0.0062(6) 0.0537(2) 0.3361(4) 0.0417(10) Uani 1 1 d . . . . .
H20A H -0.022612 0.090296 0.279655 0.063 Uiso 1 1 calc R U . . .
H20B H -0.072917 0.013299 0.342228 0.063 Uiso 1 1 calc R U . . .
H20C H 0.103727 0.028617 0.320428 0.063 Uiso 1 1 calc R U . . .
C10 C 0.9941(7) 0.4360(3) 0.7427(4) 0.0507(12) Uani 1 1 d . . . . .
H10A H 0.917838 0.477972 0.735188 0.076 Uiso 1 1 calc R U . . .
H10B H 1.086031 0.456694 0.778372 0.076 Uiso 1 1 calc R U . . .
H10C H 0.952218 0.392737 0.783851 0.076 Uiso 1 1 calc R U . . .
C8 C 1.1233(7) 0.4700(4) 0.5807(4) 0.072(2) Uani 1 1 d . . . . .
H8A H 1.153283 0.451582 0.511590 0.108 Uiso 1 1 calc R U . . .
H8B H 1.214946 0.483134 0.622868 0.108 Uiso 1 1 calc R U . . .
H8C H 1.058857 0.516945 0.572771 0.108 Uiso 1 1 calc R U . . .
C9 C 1.1319(7) 0.3320(4) 0.6495(6) 0.071(2) Uani 1 1 d . . . . .
H9A H 1.080061 0.295158 0.695767 0.106 Uiso 1 1 calc R U . . .
H9B H 1.231355 0.346382 0.680879 0.106 Uiso 1 1 calc R U . . .
H9C H 1.146702 0.306987 0.581480 0.106 Uiso 1 1 calc R U . . .

loop_
_atom_site_aniso_label
_atom_site_aniso_U_11
_atom_site_aniso_U_22
_atom_site_aniso_U_33
_atom_site_aniso_U_23
_atom_site_aniso_U_13
_atom_site_aniso_U_12
Br2 0.0278(2) 0.03044(16) 0.0374(2) 0.01162(16) -0.00143(19) -0.00723(13)
Br1 0.0285(2) 0.0468(2) 0.02403(18) 0.00067(15) -0.00224(17) -0.00964(14)
O1 0.0240(14) 0.0477(15) 0.0355(14) 0.0162(12) -0.0071(11) -0.0169(11)
C5 0.0243(19) 0.0316(18) 0.0303(19) 0.0064(15) 0.0028(15) -0.0071(16)
C3 0.0204(16) 0.0182(13) 0.0253(16) 0.0016(12) 0.0001(12) -0.0009(12)
C13 0.0191(16) 0.0213(14) 0.0260(16) -0.0023(12) 0.0036(13) -0.0018(12)
C7 0.0249(17) 0.0272(15) 0.0262(17) -0.0031(13) -0.0033(13) 0.0000(13)
C2 0.0162(15) 0.0207(13) 0.0284(17) 0.0003(12) 0.0026(12) -0.0022(11)
C1 0.0223(17) 0.0213(14) 0.0241(16) 0.0018(11) 0.0002(13) -0.0009(11)
C11 0.0216(16) 0.0230(14) 0.0229(15) -0.0008(12) 0.0023(12) -0.0016(12)
C16 0.0166(15) 0.0282(16) 0.0273(16) -0.0003(13) 0.0038(12) -0.0072(13)
C6 0.0188(16) 0.0223(14) 0.0342(19) 0.0055(13) -0.0029(14) -0.0047(12)
C17 0.0214(16) 0.0185(13) 0.0339(19) 0.0005(12) 0.0021(14) -0.0028(12)
C12 0.0198(15) 0.0224(14) 0.0246(15) -0.0010(12) 0.0017(12) -0.0023(11)
C4 0.029(2) 0.0299(18) 0.0240(17) 0.0035(12) 0.0017(15) -0.0042(13)
C15 0.0163(15) 0.0319(17) 0.0321(18) 0.0014(14) -0.0002(13) -0.0016(13)
C14 0.0221(18) 0.0209(14) 0.0267(17) 0.0033(12) 0.0019(14) -0.0012(12)
C18 0.034(2) 0.0349(19) 0.051(2) 0.0169(18) -0.0056(18) -0.0115(16)
C19 0.025(2) 0.0272(19) 0.064(3) 0.0056(17) 0.016(2) -0.0031(14)
C20 0.046(2) 0.0348(19) 0.044(2) -0.0114(17) 0.0029(19) -0.0205(18)
C10 0.048(3) 0.069(3) 0.035(3) -0.017(2) 0.003(2) -0.015(2)
C8 0.065(4) 0.106(5) 0.045(3) 0.023(3) -0.021(3) -0.065(4)
C9 0.056(3) 0.060(3) 0.093(5) -0.038(3) -0.044(3) 0.028(3)

loop_
_atom_type_symbol
_atom_type_description
_atom_type_scat_dispersion_real
_atom_type_scat_dispersion_imag
_atom_type_scat_source
C C 0.0181 0.0091 'International Tables Vol C Tables 4.2.6.8 and 6.1.1.4'
H H 0.0000 0.0000 'International Tables Vol C Tables 4.2.6.8 and 6.1.1.4'
Br Br -0.6763 1.2805 'International Tables Vol C Tables 4.2.6.8 and 6.1.1.4'
O O 0.0492 0.0322 'International Tables Vol C Tables 4.2.6.8 and 6.1.1.4'

loop_
_geom_angle_atom_site_label_1
_geom_angle_atom_site_label_2
_geom_angle_atom_site_label_3
_geom_angle
_geom_angle_site_symmetry_1
_geom_angle_site_symmetry_3
_geom_angle_publ_flag
C6 O1 C16 122.7(3) . . ?
C6 C5 H5 119.8 . . ?
C6 C5 C4 120.5(4) . . ?
C4 C5 H5 119.8 . . ?
C2 C3 C7 120.3(3) . . ?
C4 C3 C7 122.3(3) . . ?
C4 C3 C2 117.3(3) . . ?
C12 C13 C17 119.5(3) . . ?
C12 C13 C14 117.5(3) . . ?
C14 C13 C17 123.0(3) . . ?
C10 C7 C3 111.6(3) . . ?
C8 C7 C3 111.6(3) . . ?
C8 C7 C10 107.7(4) . . ?
C8 C7 C9 111.0(5) . . ?
C9 C7 C3 106.9(3) . . ?
C9 C7 C10 108.0(4) . . ?
C3 C2 H2 119.5 . . ?
C1 C2 C3 120.9(3) . . ?
C1 C2 H2 119.5 . . ?
C2 C1 Br1 119.5(3) . . ?
C2 C1 C6 121.5(3) . . ?
C6 C1 Br1 119.1(3) . . ?
C16 C11 Br2 118.9(2) . . ?
C12 C11 Br2 119.5(2) . . ?
C12 C11 C16 121.6(3) . . ?
O1 C16 C11 115.7(3) . . ?
O1 C16 C15 125.9(3) . . ?
C15 C16 C11 118.2(3) . . ?
O1 C6 C5 125.4(3) . . ?
O1 C6 C1 116.3(3) . . ?
C5 C6 C1 118.0(3) . . ?
C13 C17 C20 108.2(3) . . ?
C18 C17 C13 112.1(3) . . ?
C18 C17 C20 108.1(3) . . ?
C19 C17 C13 110.4(3) . . ?
C19 C17 C18 108.6(4) . . ?
C19 C17 C20 109.4(4) . . ?
C13 C12 H12 119.5 . . ?
C11 C12 C13 121.0(3) . . ?
C11 C12 H12 119.5 . . ?
C5 C4 H4 119.1 . . ?
C3 C4 C5 121.8(4) . . ?
C3 C4 H4 119.1 . . ?
C16 C15 H15 119.9 . . ?
C16 C15 C14 120.1(3) . . ?
C14 C15 H15 119.9 . . ?
C13 C14 C15 121.6(3) . . ?
C13 C14 H14 119.2 . . ?
C15 C14 H14 119.2 . . ?
C17 C18 H18A 109.5 . . ?
C17 C18 H18B 109.5 . . ?
C17 C18 H18C 109.5 . . ?
H18A C18 H18B 109.5 . . ?
H18A C18 H18C 109.5 . . ?
H18B C18 H18C 109.5 . . ?
C17 C19 H19A 109.5 . . ?
C17 C19 H19B 109.5 . . ?
C17 C19 H19C 109.5 . . ?
H19A C19 H19B 109.5 . . ?
H19A C19 H19C 109.5 . . ?
H19B C19 H19C 109.5 . . ?
C17 C20 H20A 109.5 . . ?
C17 C20 H20B 109.5 . . ?
C17 C20 H20C 109.5 . . ?
H20A C20 H20B 109.5 . . ?
H20A C20 H20C 109.5 . . ?
H20B C20 H20C 109.5 . . ?
C7 C10 H10A 109.5 . . ?
C7 C10 H10B 109.5 . . ?
C7 C10 H10C 109.5 . . ?
H10A C10 H10B 109.5 . . ?
H10A C10 H10C 109.5 . . ?
H10B C10 H10C 109.5 . . ?
C7 C8 H8A 109.5 . . ?
C7 C8 H8B 109.5 . . ?
C7 C8 H8C 109.5 . . ?
H8A C8 H8B 109.5 . . ?
H8A C8 H8C 109.5 . . ?
H8B C8 H8C 109.5 . . ?
C7 C9 H9A 109.5 . . ?
C7 C9 H9B 109.5 . . ?
C7 C9 H9C 109.5 . . ?
H9A C9 H9B 109.5 . . ?
H9A C9 H9C 109.5 . . ?
H9B C9 H9C 109.5 . . ?

loop_
_geom_bond_atom_site_label_1
_geom_bond_atom_site_label_2
_geom_bond_distance
_geom_bond_site_symmetry_2
_geom_bond_publ_flag
Br2 C11 1.899(3) . ?
Br1 C1 1.893(4) . ?
O1 C16 1.373(4) . ?
O1 C6 1.373(4) . ?
C5 H5 0.9500 . ?
C5 C6 1.383(6) . ?
C5 C4 1.390(6) . ?
C3 C7 1.536(5) . ?
C3 C2 1.394(5) . ?
C3 C4 1.387(5) . ?
C13 C17 1.533(4) . ?
C13 C12 1.391(5) . ?
C13 C14 1.394(5) . ?
C7 C10 1.523(6) . ?
C7 C8 1.517(6) . ?
C7 C9 1.520(6) . ?
C2 H2 0.9500 . ?
C2 C1 1.382(5) . ?
C1 C6 1.387(5) . ?
C11 C16 1.395(5) . ?
C11 C12 1.377(5) . ?
C16 C15 1.381(5) . ?
C17 C18 1.528(5) . ?
C17 C19 1.525(6) . ?
C17 C20 1.539(5) . ?
C12 H12 0.9500 . ?
C4 H4 0.9500 . ?
C15 H15 0.9500 . ?
C15 C14 1.400(5) . ?
C14 H14 0.9500 . ?
C18 H18A 0.9800 . ?
C18 H18B 0.9800 . ?
C18 H18C 0.9800 . ?
C19 H19A 0.9800 . ?
C19 H19B 0.9800 . ?
C19 H19C 0.9800 . ?
C20 H20A 0.9800 . ?
C20 H20B 0.9800 . ?
C20 H20C 0.9800 . ?
C10 H10A 0.9800 . ?
C10 H10B 0.9800 . ?
C10 H10C 0.9800 . ?
C8 H8A 0.9800 . ?
C8 H8B 0.9800 . ?
C8 H8C 0.9800 . ?
C9 H9A 0.9800 . ?
C9 H9B 0.9800 . ?
C9 H9C 0.9800 . ?

loop_
_geom_torsion_atom_site_label_1
_geom_torsion_atom_site_label_2
_geom_torsion_atom_site_label_3
_geom_torsion_atom_site_label_4
_geom_torsion
_geom_torsion_site_symmetry_1
_geom_torsion_site_symmetry_2
_geom_torsion_site_symmetry_3
_geom_torsion_site_symmetry_4
_geom_torsion_publ_flag
Br2 C11 C16 O1 -2.2(4) . . . . ?
Br2 C11 C16 C15 -177.8(3) . . . . ?
Br2 C11 C12 C13 177.7(3) . . . . ?
Br1 C1 C6 O1 -6.4(4) . . . . ?
Br1 C1 C6 C5 178.7(3) . . . . ?
O1 C16 C15 C14 -175.4(3) . . . . ?
C3 C2 C1 Br1 -179.3(2) . . . . ?
C3 C2 C1 C6 0.7(5) . . . . ?
C7 C3 C2 C1 177.7(3) . . . . ?
C7 C3 C4 C5 -178.0(3) . . . . ?
C2 C3 C7 C10 157.4(3) . . . . ?
C2 C3 C7 C8 36.9(5) . . . . ?
C2 C3 C7 C9 -84.6(5) . . . . ?
C2 C3 C4 C5 -0.6(5) . . . . ?
C2 C1 C6 O1 173.6(3) . . . . ?
C2 C1 C6 C5 -1.3(5) . . . . ?
C11 C16 C15 C14 -0.2(5) . . . . ?
C16 O1 C6 C5 -35.5(6) . . . . ?
C16 O1 C6 C1 150.0(3) . . . . ?
C16 C11 C12 C13 -0.7(5) . . . . ?
C16 C15 C14 C13 0.0(6) . . . . ?
C6 O1 C16 C11 157.7(3) . . . . ?
C6 O1 C16 C15 -27.0(6) . . . . ?
C6 C5 C4 C3 0.0(6) . . . . ?
C17 C13 C12 C11 -178.0(3) . . . . ?
C17 C13 C14 C15 178.3(3) . . . . ?
C12 C13 C17 C18 -170.4(3) . . . . ?
C12 C13 C17 C19 -49.2(5) . . . . ?
C12 C13 C17 C20 70.5(4) . . . . ?
C12 C13 C14 C15 -0.1(5) . . . . ?
C12 C11 C16 O1 176.2(3) . . . . ?
C12 C11 C16 C15 0.6(5) . . . . ?
C4 C5 C6 O1 -173.4(3) . . . . ?
C4 C5 C6 C1 0.9(5) . . . . ?
C4 C3 C7 C10 -25.3(5) . . . . ?
C4 C3 C7 C8 -145.9(4) . . . . ?
C4 C3 C7 C9 92.6(5) . . . . ?
C4 C3 C2 C1 0.3(5) . . . . ?
C14 C13 C17 C18 11.3(5) . . . . ?
C14 C13 C17 C19 132.5(4) . . . . ?
C14 C13 C17 C20 -107.8(4) . . . . ?
C14 C13 C12 C11 0.4(5) . . . . ?
